data_7222846
loop_
_publ_author_name
'Hauck, J.'

_publ_section_title
;
 Zur Kristallstruktur des Li6 Te O6
;
_journal_name_full
;
Zeitschrift fuer Naturforschung, Teil B. Anorganische Chemie, Organische 
Chemie (2,1947-32,1977)
;
_journal_page_first 647
_journal_page_last 647
_journal_volume 24
_journal_year 1969
_chemical_formula_sum 'Li6 O6 Te'
_chemical_name_systematic 'Li6 (Te O6)'
_space_group_IT_number 148
_symmetry_space_group_name_Hall '-R 3'
_symmetry_space_group_name_H-M 'R -3 :H'
_cell_angle_alpha 90
_cell_angle_beta 90
_cell_angle_gamma 120
_cell_formula_units_Z 3
_cell_length_a 7.922
_cell_length_b 7.922
_cell_length_c 6.956
_cell_volume 378.059
_citation_journal_id_ASTM ZENBAX
_cod_data_source_file Hauck_ZENBAX_1969_1230.cif
_cod_data_source_block Li6O6Te1
_cod_original_cell_volume 378.0592
_cod_original_formula_sum 'Li6 O6 Te1'
_cod_database_code 7222846

loop_
_symmetry_equiv_pos_as_xyz
x,y,z
-y,x-y,z
-x+y,-x,z
-x,-y,-z
y,-x+y,-z
x-y,x,-z
x+2/3,y+1/3,z+1/3
-y+2/3,x-y+1/3,z+1/3
-x+y+2/3,-x+1/3,z+1/3
-x+2/3,-y+1/3,-z+1/3
y+2/3,-x+y+1/3,-z+1/3
x-y+2/3,x+1/3,-z+1/3
x+1/3,y+2/3,z+2/3
-y+1/3,x-y+2/3,z+2/3
-x+y+1/3,-x+2/3,z+2/3
-x+1/3,-y+2/3,-z+2/3
y+1/3,-x+y+2/3,-z+2/3
x-y+1/3,x+2/3,-z+2/3

loop_
_atom_site_label
_atom_site_type_symbol
_atom_site_fract_x
_atom_site_fract_y
_atom_site_fract_z
_atom_site_occupancy
_atom_site_U_iso_or_equiv
Li1 Li+1 0.19 0.25 -0.07 1 0.0
O1 O-2 0.17 0.22 0.19 1 0.0
Te1 Te+6 0 0 0 1 0.0
